data_4102035
loop_
_publ_author_name
'Steven E. Wheeler'
'Anne J. McNeil'
'Peter M\"uller'
'Timothy M. Swager'
'K. N. Houk'

_publ_section_title
;
 Probing Substituent Effects in Aryl-Aryl Interactions Using
 Stereoselective Diels-Alder Cycloadditions
;
_journal_name_full 'Journal of the American Chemical Society'
_journal_page_first 3304
_journal_page_last 3311
_journal_paper_doi 10.1021/ja903653j
_journal_volume 132
_journal_year 2010
_chemical_formula_sum 'C32 H20 O3'
_chemical_formula_weight 452.48
_chemical_name_systematic
; 
 ? 
;
_space_group_IT_number 15
_symmetry_cell_setting monoclinic
_symmetry_space_group_name_Hall '-C 2yc'
_symmetry_space_group_name_H-M 'C 1 2/c 1'
_atom_sites_solution_hydrogens geom
_atom_sites_solution_primary direct
_atom_sites_solution_secondary difmap
_audit_creation_method SHELXL-97
_cell_angle_alpha 90.00
_cell_angle_beta 105.692(6)
_cell_angle_gamma 90.00
_cell_formula_units_Z 4
_cell_length_a 14.767(2)
_cell_length_b 9.1855(12)
_cell_length_c 16.607(3)
_cell_measurement_reflns_used 5207
_cell_measurement_temperature 100(2)
_cell_measurement_theta_max 30.41
_cell_measurement_theta_min 2.55
_cell_volume 2168.7(6)
_computing_cell_refinement 'SAINT 5 (Bruker-AXS, 2003)'
_computing_data_collection 'SMART 5 (Bruker-AXS, 2003)'
_computing_data_reduction 'SAINT 5 (Bruker-AXS, 2003)'
_computing_molecular_graphics 'Bruker SHELXTL'
_computing_publication_material 'Bruker SHELXTL'
_computing_structure_refinement 'SHELXL-97 (Sheldrick, 1997)'
_computing_structure_solution 'SHELXS-97 (Sheldrick, 1990)'
_diffrn_ambient_temperature 100(2)
_diffrn_measured_fraction_theta_full 1.000
_diffrn_measured_fraction_theta_max 1.000
_diffrn_measurement_device_type 'Bruker Smart APEX CCD'
_diffrn_measurement_method 'omega and phi scans'
_diffrn_radiation_monochromator graphite
_diffrn_radiation_source 'fine-focus sealed tube'
_diffrn_radiation_type MoK\a
_diffrn_radiation_wavelength 0.71073
_diffrn_reflns_av_R_equivalents 0.0298
_diffrn_reflns_av_sigmaI/netI 0.0161
_diffrn_reflns_limit_h_max 20
_diffrn_reflns_limit_h_min -20
_diffrn_reflns_limit_k_max 12
_diffrn_reflns_limit_k_min -12
_diffrn_reflns_limit_l_max 23
_diffrn_reflns_limit_l_min -23
_diffrn_reflns_number 23427
_diffrn_reflns_theta_full 29.57
_diffrn_reflns_theta_max 29.57
_diffrn_reflns_theta_min 2.55
_exptl_absorpt_coefficient_mu 0.088
_exptl_absorpt_correction_T_max 0.9956
_exptl_absorpt_correction_T_min 0.9656
_exptl_absorpt_correction_type multi-scan
_exptl_absorpt_process_details sadabs
_exptl_crystal_colour colorless
_exptl_crystal_density_diffrn 1.386
_exptl_crystal_density_meas ?
_exptl_crystal_density_method 'not measured'
_exptl_crystal_description plate
_exptl_crystal_F_000 944
_exptl_crystal_size_max 0.40
_exptl_crystal_size_mid 0.20
_exptl_crystal_size_min 0.05
_refine_diff_density_max 0.475
_refine_diff_density_min -0.249
_refine_diff_density_rms 0.058
_refine_ls_extinction_method none
_refine_ls_goodness_of_fit_ref 1.051
_refine_ls_hydrogen_treatment constr
_refine_ls_matrix_type full
_refine_ls_number_parameters 159
_refine_ls_number_reflns 3047
_refine_ls_number_restraints 0
_refine_ls_restrained_S_all 1.051
_refine_ls_R_factor_all 0.0471
_refine_ls_R_factor_gt 0.0427
_refine_ls_shift/su_max 0.001
_refine_ls_shift/su_mean 0.000
_refine_ls_structure_factor_coef Fsqd
_refine_ls_weighting_details 'calc w=1/[\s^2^(Fo^2^)+(0.0689P)^2^+1.6450P] where P=(Fo^2^+2Fc^2^)/3'
_refine_ls_weighting_scheme calc
_refine_ls_wR_factor_gt 0.1130
_refine_ls_wR_factor_ref 0.1187
_reflns_number_gt 2750
_reflns_number_total 3047
_reflns_threshold_expression >2sigma(I)
_cod_data_source_file ja903653j_si_002.cif
_cod_data_source_block 05198
_cod_depositor_comments
;
The following automatic conversions were performed:

'_exptl_crystal_density_meas' value 'not measured' was changed to '?'
- the value is perceived as not measured.

Automatic conversion script
Id: cif_fix_values 3008 2015-01-20 13:52:24Z robertas 
;
_cod_original_cell_volume 2168.7(5)
_cod_database_code 4102035

loop_
_symmetry_equiv_pos_as_xyz
'x, y, z'
'-x, y, -z+1/2'
'x+1/2, y+1/2, z'
'-x+1/2, y+1/2, -z+1/2'
'-x, -y, -z'
'x, -y, z-1/2'
'-x+1/2, -y+1/2, -z'
'x+1/2, -y+1/2, z-1/2'

loop_
_atom_site_label
_atom_site_type_symbol
_atom_site_fract_x
_atom_site_fract_y
_atom_site_fract_z
_atom_site_U_iso_or_equiv
_atom_site_adp_type
_atom_site_occupancy
_atom_site_symmetry_multiplicity
_atom_site_calc_flag
_atom_site_refinement_flags
_atom_site_disorder_assembly
_atom_site_disorder_group
O1 O 0.0000 0.98726(11) 0.2500 0.0160(2) Uani 1 2 d S . .
O2 O 0.11558(5) 1.01855(8) 0.18710(5) 0.01888(18) Uani 1 1 d . . .
C1 C 0.05917(7) 1.07296(11) 0.21774(6) 0.0142(2) Uani 1 1 d . . .
C2 C 0.04011(6) 1.23370(11) 0.22769(6) 0.01222(19) Uani 1 1 d . . .
C3 C 0.13115(7) 1.30257(10) 0.28698(6) 0.01280(19) Uani 1 1 d . . .
H3 H 0.1843 1.3057 0.2604 0.015 Uiso 1 1 calc R . .
C4 C 0.10814(7) 1.45178(11) 0.31480(6) 0.01352(19) Uani 1 1 d . . .
C5 C 0.15508(7) 1.57971(11) 0.30748(6) 0.0162(2) Uani 1 1 d . . .
H5 H 0.2038 1.5800 0.2801 0.019 Uiso 1 1 calc R . .
C6 C 0.12984(8) 1.70804(12) 0.34090(7) 0.0201(2) Uani 1 1 d . . .
H6 H 0.1615 1.7963 0.3362 0.024 Uiso 1 1 calc R . .
C7 C 0.05832(8) 1.70719(12) 0.38116(7) 0.0207(2) Uani 1 1 d . . .
H7 H 0.0414 1.7952 0.4035 0.025 Uiso 1 1 calc R . .
C8 C 0.01138(7) 1.57844(11) 0.38898(6) 0.0171(2) Uani 1 1 d . . .
H8 H -0.0370 1.5780 0.4168 0.020 Uiso 1 1 calc R . .
C9 C 0.03637(7) 1.45084(11) 0.35555(6) 0.0138(2) Uani 1 1 d . . .
C10 C -0.00275(7) 1.30043(11) 0.36234(6) 0.01328(19) Uani 1 1 d . . .
H10 H -0.0521 1.3013 0.3934 0.016 Uiso 1 1 calc R . .
C11 C 0.08134(7) 1.20629(11) 0.40552(6) 0.0140(2) Uani 1 1 d . . .
C12 C 0.08994(7) 1.12166(11) 0.47663(6) 0.0166(2) Uani 1 1 d . . .
H12 H 0.0410 1.1202 0.5038 0.020 Uiso 1 1 calc R . .
C13 C 0.17123(8) 1.03877(12) 0.50773(7) 0.0192(2) Uani 1 1 d . . .
H13 H 0.1775 0.9806 0.5562 0.023 Uiso 1 1 calc R . .
C14 C 0.24312(8) 1.04098(12) 0.46799(7) 0.0188(2) Uani 1 1 d . . .
H14 H 0.2983 0.9846 0.4897 0.023 Uiso 1 1 calc R . .
C15 C 0.23453(7) 1.12580(11) 0.39622(6) 0.0162(2) Uani 1 1 d . . .
H15 H 0.2835 1.1272 0.3691 0.019 Uiso 1 1 calc R . .
C16 C 0.15363(7) 1.20787(10) 0.36521(6) 0.01382(19) Uani 1 1 d . . .

loop_
_atom_site_aniso_label
_atom_site_aniso_U_11
_atom_site_aniso_U_22
_atom_site_aniso_U_33
_atom_site_aniso_U_23
_atom_site_aniso_U_13
_atom_site_aniso_U_12
O1 0.0159(5) 0.0136(5) 0.0197(5) 0.000 0.0067(4) 0.000
O2 0.0174(4) 0.0192(4) 0.0215(4) -0.0025(3) 0.0077(3) 0.0025(3)
C1 0.0130(4) 0.0151(4) 0.0139(4) -0.0004(3) 0.0023(3) 0.0001(3)
C2 0.0113(4) 0.0127(4) 0.0129(4) 0.0001(3) 0.0037(3) 0.0002(3)
C3 0.0107(4) 0.0144(4) 0.0137(4) -0.0005(3) 0.0040(3) -0.0002(3)
C4 0.0125(4) 0.0142(4) 0.0130(4) -0.0002(3) 0.0018(3) 0.0000(3)
C5 0.0147(4) 0.0171(5) 0.0157(4) 0.0015(3) 0.0022(4) -0.0011(3)
C6 0.0220(5) 0.0147(5) 0.0216(5) 0.0005(4) 0.0025(4) -0.0022(4)
C7 0.0235(5) 0.0159(5) 0.0213(5) -0.0028(4) 0.0039(4) 0.0027(4)
C8 0.0158(4) 0.0187(5) 0.0161(4) -0.0020(4) 0.0032(4) 0.0027(4)
C9 0.0125(4) 0.0149(4) 0.0133(4) -0.0004(3) 0.0022(3) 0.0001(3)
C10 0.0121(4) 0.0154(4) 0.0128(4) -0.0004(3) 0.0042(3) -0.0004(3)
C11 0.0134(4) 0.0144(4) 0.0133(4) -0.0008(3) 0.0022(3) -0.0009(3)
C12 0.0177(5) 0.0175(5) 0.0140(4) -0.0003(3) 0.0037(4) -0.0030(4)
C13 0.0226(5) 0.0175(5) 0.0148(4) 0.0020(4) 0.0004(4) -0.0015(4)
C14 0.0175(5) 0.0180(5) 0.0177(5) -0.0001(4) -0.0009(4) 0.0020(4)
C15 0.0137(4) 0.0171(4) 0.0167(5) -0.0020(4) 0.0019(4) 0.0006(4)
C16 0.0138(4) 0.0136(4) 0.0134(4) -0.0007(3) 0.0024(3) -0.0008(3)

loop_
_atom_type_symbol
_atom_type_description
_atom_type_scat_dispersion_real
_atom_type_scat_dispersion_imag
_atom_type_scat_source
C C 0.0033 0.0016 'International Tables Vol C Tables 4.2.6.8 and 6.1.1.4'
H H 0.0000 0.0000 'International Tables Vol C Tables 4.2.6.8 and 6.1.1.4'
O O 0.0106 0.0060 'International Tables Vol C Tables 4.2.6.8 and 6.1.1.4'

loop_
_geom_angle_atom_site_label_1
_geom_angle_atom_site_label_2
_geom_angle_atom_site_label_3
_geom_angle
_geom_angle_site_symmetry_1
_geom_angle_site_symmetry_3
_geom_angle_publ_flag
C1 O1 C1 110.83(11) . 2 ?
O2 C1 O1 120.73(9) . . ?
O2 C1 C2 128.49(9) . . ?
O1 C1 C2 110.78(8) . . ?
C1 C2 C2 103.80(5) . 2 ?
C1 C2 C3 107.90(8) . . ?
C2 C2 C3 109.53(9) 2 . ?
C1 C2 C10 107.64(8) . 2 ?
C2 C2 C10 109.64(9) 2 2 ?
C3 C2 C10 117.43(8) . 2 ?
C4 C3 C16 105.76(8) . . ?
C4 C3 C2 109.37(8) . . ?
C16 C3 C2 104.89(8) . . ?
C5 C4 C9 120.55(9) . . ?
C5 C4 C3 125.57(9) . . ?
C9 C4 C3 113.75(8) . . ?
C4 C5 C6 119.16(10) . . ?
C7 C6 C5 120.28(10) . . ?
C6 C7 C8 120.63(10) . . ?
C9 C8 C7 119.07(10) . . ?
C8 C9 C4 120.30(9) . . ?
C8 C9 C10 126.34(9) . . ?
C4 C9 C10 113.26(8) . . ?
C9 C10 C11 105.91(8) . . ?
C9 C10 C2 109.15(8) . 2 ?
C11 C10 C2 104.96(8) . 2 ?
C12 C11 C16 120.24(9) . . ?
C12 C11 C10 126.33(9) . . ?
C16 C11 C10 113.41(8) . . ?
C11 C12 C13 119.38(10) . . ?
C14 C13 C12 120.36(10) . . ?
C13 C14 C15 120.38(10) . . ?
C16 C15 C14 119.24(9) . . ?
C15 C16 C11 120.40(9) . . ?
C15 C16 C3 126.40(9) . . ?
C11 C16 C3 113.19(8) . . ?

loop_
_geom_bond_atom_site_label_1
_geom_bond_atom_site_label_2
_geom_bond_distance
_geom_bond_site_symmetry_2
_geom_bond_publ_flag
O1 C1 1.3868(11) . ?
O1 C1 1.3869(11) 2 ?
O2 C1 1.1967(12) . ?
C1 C2 1.5204(14) . ?
C2 C2 1.5580(18) 2 ?
C2 C3 1.5688(13) . ?
C2 C10 1.5714(13) 2 ?
C3 C4 1.5141(13) . ?
C3 C16 1.5237(14) . ?
C4 C5 1.3862(14) . ?
C4 C9 1.4032(14) . ?
C5 C6 1.3959(15) . ?
C6 C7 1.3943(16) . ?
C7 C8 1.3946(15) . ?
C8 C9 1.3889(14) . ?
C9 C10 1.5135(13) . ?
C10 C11 1.5238(14) . ?
C10 C2 1.5714(13) 2 ?
C11 C12 1.3907(14) . ?
C11 C16 1.4051(14) . ?
C12 C13 1.3972(15) . ?
C13 C14 1.3935(16) . ?
C14 C15 1.4007(15) . ?
C15 C16 1.3885(14) . ?
